data_2208025
loop_
_publ_author_name
'K. Palani'
'M. N. Ponnuswamy'
'P. Jaisankar'
'P. C. Srinivasan'
'M. Nethaji'

_publ_section_title
;
 3-Bromomethyl-1-phenylsulfonyl-1<i>H</i>-indole-2-carbonitrile
;
_journal_coeditor_code CV6622
_journal_issue 2
_journal_name_full 'Acta Crystallographica Section E'
_journal_page_first o440
_journal_page_last o442
_journal_paper_doi 10.1107/S1600536805043011
_journal_volume 62
_journal_year 2006
_chemical_formula_iupac 'C16 H11 Br N2 O2 S'
_chemical_formula_moiety 'C16 H11 Br N2 O2 S'
_chemical_formula_sum 'C16 H11 Br N2 O2 S'
_chemical_formula_weight 375.24
_chemical_name_systematic
;
3-Bromomethyl-1-phenylsulfonyl-1H-indole-2-carbonitrile
;
_space_group_IT_number 2
_symmetry_cell_setting triclinic
_symmetry_space_group_name_Hall '-P 1'
_symmetry_space_group_name_H-M 'P -1'
_atom_sites_solution_hydrogens geom
_atom_sites_solution_primary direct
_atom_sites_solution_secondary difmap
_audit_creation_method SHELXL-97
_cell_angle_alpha 77.722(3)
_cell_angle_beta 86.703(3)
_cell_angle_gamma 64.795(3)
_cell_formula_units_Z 2
_cell_length_a 8.2689(14)
_cell_length_b 8.9841(15)
_cell_length_c 11.805(2)
_cell_measurement_reflns_used 6233
_cell_measurement_temperature 293(2)
_cell_measurement_theta_max 27.40
_cell_measurement_theta_min 1.5
_cell_volume 774.8(2)
_computing_cell_refinement 'SAINT (Bruker, 2001)'
_computing_data_collection 'SMART (Bruker, 2001)'
_computing_data_reduction SAINT
_computing_molecular_graphics 'ZORTEP (Zsolnai, 1997)'
_computing_publication_material 'PLATON (Spek, 2003)'
_computing_structure_refinement 'SHELXL97 (Sheldrick, 1997)'
_computing_structure_solution 'SHELXS97 (Sheldrick, 1997)'
_diffrn_ambient_temperature 293(2)
_diffrn_measured_fraction_theta_full 0.992
_diffrn_measured_fraction_theta_max 0.897
_diffrn_measurement_device_type 'Bruker SMART APEX area-detector'
_diffrn_measurement_method \w
_diffrn_radiation_monochromator graphite
_diffrn_radiation_source 'fine-focus sealed tube'
_diffrn_radiation_type MoK\a
_diffrn_radiation_wavelength 0.71073
_diffrn_reflns_av_R_equivalents 0.0136
_diffrn_reflns_av_sigmaI/netI 0.0274
_diffrn_reflns_limit_h_max 10
_diffrn_reflns_limit_h_min -9
_diffrn_reflns_limit_k_max 11
_diffrn_reflns_limit_k_min -11
_diffrn_reflns_limit_l_max 14
_diffrn_reflns_limit_l_min -15
_diffrn_reflns_number 6233
_diffrn_reflns_theta_full 25.00
_diffrn_reflns_theta_max 27.40
_diffrn_reflns_theta_min 1.77
_diffrn_standards_number 0
_exptl_absorpt_coefficient_mu 2.795
_exptl_absorpt_correction_T_max 0.639
_exptl_absorpt_correction_T_min 0.499
_exptl_absorpt_correction_type multi-scan
_exptl_absorpt_process_details '(SADABS; Sheldrick, 1996)'
_exptl_crystal_colour yellow
_exptl_crystal_density_diffrn 1.608
_exptl_crystal_density_method 'not measured'
_exptl_crystal_description block
_exptl_crystal_F_000 376
_exptl_crystal_size_max 0.29
_exptl_crystal_size_mid 0.21
_exptl_crystal_size_min 0.16
_refine_diff_density_max 0.667
_refine_diff_density_min -0.188
_refine_ls_extinction_method none
_refine_ls_goodness_of_fit_ref 1.035
_refine_ls_hydrogen_treatment constr
_refine_ls_matrix_type full
_refine_ls_number_parameters 199
_refine_ls_number_reflns 3157
_refine_ls_number_restraints 0
_refine_ls_restrained_S_all 1.035
_refine_ls_R_factor_all 0.0565
_refine_ls_R_factor_gt 0.0436
_refine_ls_shift/su_max 0.000
_refine_ls_shift/su_mean 0.000
_refine_ls_structure_factor_coef Fsqd
_refine_ls_weighting_details 'w=1/[\s^2^(Fo^2^)+(0.0728P)^2^+0.1871P] where P=(Fo^2^+2Fc^2^)/3'
_refine_ls_weighting_scheme calc
_refine_ls_wR_factor_gt 0.1122
_refine_ls_wR_factor_ref 0.1198
_reflns_number_gt 2493
_reflns_number_total 3157
_reflns_threshold_expression I>2\s(I)
_cod_data_source_file cv6622.cif
_cod_data_source_block I
_cod_depositor_comments
;
The following automatic conversions were performed:
'_symmetry_cell_setting' value 'Triclinic' changed to 'triclinic'
according to '/home/saulius/struct/CIF-dictionaries/cif_core.dic'
dictionary named 'cif_core.dic' version 2.4.1 from 2010-06-29.

Automatic conversion script
Id: cif_fix_enum 1527 2010-12-29 10:47:43Z saulius 

The following automatic conversions were performed:

'_symmetry_cell_setting' value 'Triclinic' changed to 'triclinic'
according to /home/saulius/struct/CIF-dictionaries/cif_core.dic
dictionary named 'cif_core.dic' version 2.4.1 from 2010-06-29.

Automatic conversion script
Id: cif_fix_values 1715 2011-07-08 13:25:40Z adriana 
;
_cod_database_code 2208025
_cod_database_fobs_code 2208025

loop_
_symmetry_equiv_pos_as_xyz
'x, y, z'
'-x, -y, -z'

loop_
_atom_site_label
_atom_site_fract_x
_atom_site_fract_y
_atom_site_fract_z
_atom_site_U_iso_or_equiv
_atom_site_adp_type
_atom_site_calc_flag
_atom_site_refinement_flags
_atom_site_occupancy
_atom_site_type_symbol
Br1 0.46514(5) -0.39437(5) 0.32151(3) 0.07063(18) Uani d . 1 Br
S1 -0.03439(10) 0.34730(10) 0.21489(8) 0.0579(2) Uani d . 1 S
O1 -0.0758(4) 0.4792(3) 0.2753(3) 0.0807(8) Uani d . 1 O
O2 -0.1675(3) 0.3389(4) 0.1494(3) 0.0848(9) Uani d . 1 O
N1 0.0376(3) 0.1694(3) 0.3189(2) 0.0521(6) Uani d . 1 N
C2 0.0683(4) 0.0112(4) 0.2983(3) 0.0510(7) Uani d . 1 C
C3 0.1785(4) -0.1126(4) 0.3828(3) 0.0505(7) Uani d . 1 C
C4 0.2259(4) -0.0345(4) 0.4611(3) 0.0488(7) Uani d . 1 C
C5 0.1396(4) 0.1397(4) 0.4193(3) 0.0472(7) Uani d . 1 C
C6 0.1575(5) 0.2520(5) 0.4777(3) 0.0613(9) Uani d . 1 C
H6 0.1012 0.3677 0.4499 0.074 Uiso calc R 1 H
C7 0.2625(5) 0.1834(5) 0.5786(3) 0.0666(10) Uani d . 1 C
H7 0.2763 0.2552 0.6195 0.080 Uiso calc R 1 H
C8 0.3475(5) 0.0127(6) 0.6209(3) 0.0683(10) Uani d . 1 C
H8 0.4170 -0.0280 0.6893 0.082 Uiso calc R 1 H
C9 0.3310(4) -0.0989(5) 0.5632(3) 0.0593(8) Uani d . 1 C
H9 0.3888 -0.2143 0.5918 0.071 Uiso calc R 1 H
C10 0.1536(4) 0.3225(4) 0.1322(3) 0.0471(7) Uani d . 1 C
C11 0.2769(5) 0.3736(5) 0.1644(3) 0.0644(9) Uani d . 1 C
H11 0.2560 0.4281 0.2260 0.077 Uiso calc R 1 H
C12 0.4302(5) 0.3426(6) 0.1038(4) 0.0769(11) Uani d . 1 C
H12 0.5149 0.3752 0.1250 0.092 Uiso calc R 1 H
C13 0.4595(6) 0.2645(6) 0.0129(4) 0.0804(12) Uani d . 1 C
H13 0.5652 0.2418 -0.0266 0.097 Uiso calc R 1 H
C14 0.3337(6) 0.2189(5) -0.0208(3) 0.0774(11) Uani d . 1 C
H14 0.3531 0.1689 -0.0847 0.093 Uiso calc R 1 H
C15 0.1802(5) 0.2464(4) 0.0389(3) 0.0616(8) Uani d . 1 C
H15 0.0956 0.2143 0.0168 0.074 Uiso calc R 1 H
C16 -0.0129(6) -0.0121(5) 0.2043(3) 0.0686(10) Uani d . 1 C
N17 -0.0686(7) -0.0477(6) 0.1346(3) 0.1075(14) Uani d . 1 N
C18 0.2333(5) -0.2945(4) 0.3918(3) 0.0604(8) Uani d . 1 C
H18A 0.1441 -0.3108 0.3525 0.073 Uiso calc R 1 H
H18B 0.2417 -0.3498 0.4727 0.073 Uiso calc R 1 H

loop_
_atom_site_aniso_label
_atom_site_aniso_U_11
_atom_site_aniso_U_22
_atom_site_aniso_U_33
_atom_site_aniso_U_12
_atom_site_aniso_U_13
_atom_site_aniso_U_23
Br1 0.0615(3) 0.0650(3) 0.0908(3) -0.02375(19) 0.02008(19) -0.0386(2)
S1 0.0399(4) 0.0499(5) 0.0770(6) -0.0141(3) 0.0017(4) -0.0098(4)
O1 0.0724(17) 0.0504(14) 0.103(2) -0.0082(12) 0.0171(15) -0.0236(14)
O2 0.0439(14) 0.093(2) 0.110(2) -0.0285(14) -0.0186(13) 0.0003(17)
N1 0.0502(14) 0.0501(15) 0.0620(15) -0.0261(12) 0.0082(12) -0.0153(12)
C2 0.0520(17) 0.0571(19) 0.0577(17) -0.0328(15) 0.0140(14) -0.0222(15)
C3 0.0466(16) 0.0501(17) 0.0621(18) -0.0242(14) 0.0186(14) -0.0226(15)
C4 0.0424(15) 0.0540(18) 0.0570(17) -0.0242(14) 0.0154(13) -0.0213(14)
C5 0.0393(15) 0.0523(17) 0.0569(17) -0.0229(13) 0.0157(13) -0.0215(14)
C6 0.0547(19) 0.060(2) 0.083(2) -0.0309(16) 0.0225(17) -0.0352(18)
C7 0.064(2) 0.085(3) 0.075(2) -0.043(2) 0.0140(18) -0.043(2)
C8 0.058(2) 0.098(3) 0.060(2) -0.039(2) 0.0064(16) -0.028(2)
C9 0.0495(18) 0.064(2) 0.063(2) -0.0223(16) 0.0095(15) -0.0143(16)
C10 0.0427(15) 0.0423(15) 0.0538(17) -0.0181(13) -0.0044(12) -0.0032(13)
C11 0.066(2) 0.080(2) 0.065(2) -0.046(2) 0.0013(17) -0.0180(18)
C12 0.063(2) 0.103(3) 0.077(3) -0.055(2) 0.0003(19) -0.003(2)
C13 0.066(2) 0.086(3) 0.076(3) -0.029(2) 0.019(2) -0.002(2)
C14 0.101(3) 0.071(2) 0.063(2) -0.039(2) 0.020(2) -0.0191(19)
C15 0.073(2) 0.058(2) 0.0601(19) -0.0350(18) -0.0023(17) -0.0092(16)
C16 0.088(3) 0.081(3) 0.058(2) -0.054(2) 0.0129(18) -0.0212(18)
N17 0.154(4) 0.141(4) 0.074(2) -0.099(4) 0.009(2) -0.040(2)
C18 0.061(2) 0.0510(18) 0.078(2) -0.0289(16) 0.0209(17) -0.0246(16)

loop_
_atom_type_symbol
_atom_type_description
_atom_type_scat_dispersion_real
_atom_type_scat_dispersion_imag
_atom_type_scat_source
C C 0.0033 0.0016 'International Tables Vol C Tables 4.2.6.8 and 6.1.1.4'
H H 0.0000 0.0000 'International Tables Vol C Tables 4.2.6.8 and 6.1.1.4'
N N 0.0061 0.0033 'International Tables Vol C Tables 4.2.6.8 and 6.1.1.4'
O O 0.0106 0.0060 'International Tables Vol C Tables 4.2.6.8 and 6.1.1.4'
S S 0.1246 0.1234 'International Tables Vol C Tables 4.2.6.8 and 6.1.1.4'
Br Br -0.2901 2.4595 'International Tables Vol C Tables 4.2.6.8 and 6.1.1.4'

loop_
_geom_angle_atom_site_label_1
_geom_angle_atom_site_label_2
_geom_angle_atom_site_label_3
_geom_angle
_geom_angle_publ_flag
O2 S1 O1 121.29(19) yes
O2 S1 N1 104.86(16) ?
O1 S1 N1 105.02(16) ?
O2 S1 C10 109.85(17) ?
O1 S1 C10 110.64(16) ?
N1 S1 C10 103.37(13) yes
C2 N1 C5 106.8(3) ?
C2 N1 S1 123.6(2) ?
C5 N1 S1 125.2(2) ?
C3 C2 N1 110.2(3) ?
C3 C2 C16 125.8(3) ?
N1 C2 C16 123.9(3) ?
C2 C3 C4 107.6(3) ?
C2 C3 C18 125.0(3) ?
C4 C3 C18 127.4(3) ?
C9 C4 C5 120.1(3) ?
C9 C4 C3 132.7(3) ?
C5 C4 C3 107.2(3) ?
C6 C5 C4 121.3(3) yes
C6 C5 N1 130.6(3) ?
C4 C5 N1 108.1(3) ?
C7 C6 C5 116.9(3) ?
C7 C6 H6 121.6 ?
C5 C6 H6 121.6 ?
C8 C7 C6 122.5(3) ?
C8 C7 H7 118.8 ?
C6 C7 H7 118.8 ?
C7 C8 C9 120.9(3) ?
C7 C8 H8 119.6 ?
C9 C8 H8 119.6 ?
C8 C9 C4 118.4(3) ?
C8 C9 H9 120.8 ?
C4 C9 H9 120.8 ?
C15 C10 C11 121.2(3) ?
C15 C10 S1 119.4(2) ?
C11 C10 S1 119.3(3) ?
C12 C11 C10 118.8(3) ?
C12 C11 H11 120.6 ?
C10 C11 H11 120.6 ?
C13 C12 C11 120.5(4) ?
C13 C12 H12 119.8 ?
C11 C12 H12 119.8 ?
C12 C13 C14 120.3(4) ?
C12 C13 H13 119.9 ?
C14 C13 H13 119.9 ?
C15 C14 C13 120.5(4) ?
C15 C14 H14 119.7 ?
C13 C14 H14 119.7 ?
C14 C15 C10 118.6(3) ?
C14 C15 H15 120.7 ?
C10 C15 H15 120.7 ?
N17 C16 C2 172.9(5) yes
C3 C18 Br1 110.1(2) ?
C3 C18 H18A 109.6 ?
Br1 C18 H18A 109.6 ?
C3 C18 H18B 109.6 ?
Br1 C18 H18B 109.6 ?
H18A C18 H18B 108.1 ?

loop_
_geom_bond_atom_site_label_1
_geom_bond_atom_site_label_2
_geom_bond_distance
_geom_bond_publ_flag
Br1 C18 1.959(3) yes
S1 O2 1.417(3) yes
S1 O1 1.420(3) yes
S1 N1 1.690(3) yes
S1 C10 1.744(3) yes
N1 C2 1.405(4) yes
N1 C5 1.406(4) yes
C2 C3 1.352(5) ?
C2 C16 1.425(5) ?
C3 C4 1.433(4) ?
C3 C18 1.480(4) ?
C4 C9 1.392(5) ?
C4 C5 1.401(4) ?
C5 C6 1.396(4) ?
C6 C7 1.380(5) ?
C6 H6 0.9300 ?
C7 C8 1.375(6) ?
C7 H7 0.9300 ?
C8 C9 1.380(5) ?
C8 H8 0.9300 ?
C9 H9 0.9300 ?
C10 C15 1.376(5) ?
C10 C11 1.382(4) ?
C11 C12 1.370(5) ?
C11 H11 0.9300 ?
C12 C13 1.359(6) ?
C12 H12 0.9300 ?
C13 C14 1.374(6) ?
C13 H13 0.9300 ?
C14 C15 1.368(6) ?
C14 H14 0.9300 ?
C15 H15 0.9300 ?
C16 N17 1.128(5) ?
C18 H18A 0.9700 ?
C18 H18B 0.9700 ?

loop_
_geom_hbond_atom_site_label_D
_geom_hbond_atom_site_label_H
_geom_hbond_atom_site_label_A
_geom_hbond_site_symmetry_A
_geom_hbond_distance_DH
_geom_hbond_distance_HA
_geom_hbond_distance_DA
_geom_hbond_angle_DHA
_geom_hbond_publ_flag
C6 H6 O1 . 0.93 2.37 2.949(5) 120 yes
C12 H12 O2 1_655 0.93 2.53 3.385(6) 153 yes

loop_
_geom_torsion_atom_site_label_1
_geom_torsion_atom_site_label_2
_geom_torsion_atom_site_label_3
_geom_torsion_atom_site_label_4
_geom_torsion
O2 S1 N1 C2 41.7(3)
O1 S1 N1 C2 170.6(2)
C10 S1 N1 C2 -73.4(3)
O2 S1 N1 C5 -165.0(3)
O1 S1 N1 C5 -36.1(3)
C10 S1 N1 C5 79.9(3)
C5 N1 C2 C3 2.0(3)
S1 N1 C2 C3 159.5(2)
C5 N1 C2 C16 179.4(3)
S1 N1 C2 C16 -23.2(4)
N1 C2 C3 C4 -1.2(3)
C16 C2 C3 C4 -178.5(3)
N1 C2 C3 C18 177.2(3)
C16 C2 C3 C18 -0.1(5)
C2 C3 C4 C9 178.5(3)
C18 C3 C4 C9 0.1(5)
C2 C3 C4 C5 -0.1(3)
C18 C3 C4 C5 -178.5(3)
C9 C4 C5 C6 0.4(4)
C3 C4 C5 C6 179.3(3)
C9 C4 C5 N1 -177.5(3)
C3 C4 C5 N1 1.3(3)
C2 N1 C5 C6 -179.7(3)
S1 N1 C5 C6 23.3(4)
C2 N1 C5 C4 -2.0(3)
S1 N1 C5 C4 -159.0(2)
C4 C5 C6 C7 -0.5(5)
N1 C5 C6 C7 176.9(3)
C5 C6 C7 C8 0.3(5)
C6 C7 C8 C9 0.0(6)
C7 C8 C9 C4 -0.1(5)
C5 C4 C9 C8 -0.1(4)
C3 C4 C9 C8 -178.6(3)
O2 S1 C10 C15 -21.1(3)
O1 S1 C10 C15 -157.6(3)
N1 S1 C10 C15 90.4(3)
O2 S1 C10 C11 161.5(3)
O1 S1 C10 C11 24.9(3)
N1 S1 C10 C11 -87.1(3)
C15 C10 C11 C12 -2.0(5)
S1 C10 C11 C12 175.4(3)
C10 C11 C12 C13 0.7(6)
C11 C12 C13 C14 1.4(7)
C12 C13 C14 C15 -2.2(7)
C13 C14 C15 C10 0.8(6)
C11 C10 C15 C14 1.3(5)
S1 C10 C15 C14 -176.1(3)
C2 C3 C18 Br1 95.9(3)
C4 C3 C18 Br1 -85.9(3)

loop_
_cod_related_entry_id
_cod_related_entry_database
_cod_related_entry_code
1 ChemSpider 21126577
